data_4510194
loop_
_publ_author_name
'Thu\'ery, Pierre'
'Harrowfield, Jack'

_publ_section_title
;
 Uranyl--Organic Frameworks with Polycarboxylates: Unusual Effects of a
 Coordinating Solvent
;
_journal_issue 3
_journal_name_full 'Crystal Growth &amp; Design'
_journal_page_first 1314
_journal_paper_doi 10.1021/cg4018163
_journal_volume 14
_journal_year 2014
_chemical_formula_sum 'C39 H46 N3 O21.5 U3'
_chemical_formula_weight 1614.88
_space_group_IT_number 14
_symmetry_cell_setting monoclinic
_symmetry_space_group_name_Hall '-P 2yn'
_symmetry_space_group_name_H-M 'P 1 21/n 1'
_atom_sites_solution_hydrogens geom
_atom_sites_solution_primary direct
_atom_sites_solution_secondary difmap
_audit_creation_method SHELXL-97
_cell_angle_alpha 90.00
_cell_angle_beta 112.339(2)
_cell_angle_gamma 90.00
_cell_formula_units_Z 4
_cell_length_a 13.6318(6)
_cell_length_b 20.8012(5)
_cell_length_c 17.6809(7)
_cell_measurement_reflns_used 179532
_cell_measurement_temperature 150(2)
_cell_measurement_theta_max 28.70
_cell_measurement_theta_min 2.54
_cell_volume 4637.3(3)
_computing_cell_refinement 'HKL2000 (Otwinowski & Minor, 1997)'
_computing_data_collection 'COLLECT (Nonius, 1998)'
_computing_data_reduction 'HKL2000 (Otwinowski & Minor, 1997)'
_computing_molecular_graphics 'SHELXTL (Sheldrick, 2008)'
_computing_publication_material 'SHELXTL (Sheldrick, 2008); PLATON (Spek, 2003)'
_computing_structure_refinement 'SHELXL-97 (Sheldrick, 2008)'
_computing_structure_solution 'SHELXS-97 (Sheldrick, 2008)'
_diffrn_ambient_temperature 150(2)
_diffrn_measured_fraction_theta_full 0.999
_diffrn_measured_fraction_theta_max 0.999
_diffrn_measurement_device_type 'Nonius Kappa-CCD area-detector diffractometer'
_diffrn_measurement_method 'two \f and six \w scans with 2\% steps (497 frames)'
_diffrn_radiation_monochromator graphite
_diffrn_radiation_source 'fine-focus sealed tube'
_diffrn_radiation_type MoK\a
_diffrn_radiation_wavelength 0.71073
_diffrn_reflns_av_R_equivalents 0.1047
_diffrn_reflns_av_unetI/netI 0.1073
_diffrn_reflns_limit_h_max 18
_diffrn_reflns_limit_h_min -18
_diffrn_reflns_limit_k_max 28
_diffrn_reflns_limit_k_min -28
_diffrn_reflns_limit_l_max 23
_diffrn_reflns_limit_l_min -23
_diffrn_reflns_number 179532
_diffrn_reflns_theta_full 28.70
_diffrn_reflns_theta_max 28.70
_diffrn_reflns_theta_min 2.54
_diffrn_standards_decay_% 0
_diffrn_standards_interval_time 0
_diffrn_standards_number 0
_exptl_absorpt_coefficient_mu 10.535
_exptl_absorpt_correction_T_max 0.729
_exptl_absorpt_correction_T_min 0.270
_exptl_absorpt_correction_type multi-scan
_exptl_absorpt_process_details 'SCALEPACK (Otwinowski & Minor, 1997)'
_exptl_crystal_colour 'translucent light yellow'
_exptl_crystal_density_diffrn 2.313
_exptl_crystal_density_method 'not measured'
_exptl_crystal_description platelet
_exptl_crystal_F_000 2996
_exptl_crystal_size_max 0.16
_exptl_crystal_size_mid 0.12
_exptl_crystal_size_min 0.03
_refine_diff_density_max 2.202
_refine_diff_density_min -1.229
_refine_diff_density_rms 0.192
_refine_ls_extinction_method none
_refine_ls_goodness_of_fit_ref 0.992
_refine_ls_hydrogen_treatment constr
_refine_ls_matrix_type full
_refine_ls_number_parameters 607
_refine_ls_number_reflns 11964
_refine_ls_number_restraints 103
_refine_ls_restrained_S_all 1.011
_refine_ls_R_factor_all 0.0638
_refine_ls_R_factor_gt 0.0377
_refine_ls_shift/su_max 0.003
_refine_ls_shift/su_mean 0.000
_refine_ls_structure_factor_coef Fsqd
_refine_ls_weighting_details 'calc w=1/[\s^2^(Fo^2^)+(0.0233P)^2^] where P=(Fo^2^+2Fc^2^)/3'
_refine_ls_weighting_scheme calc
_refine_ls_wR_factor_gt 0.0832
_refine_ls_wR_factor_ref 0.0910
_reflns_number_gt 8387
_reflns_number_total 11964
_reflns_threshold_expression >2sigma(I)
_cod_data_source_file cg4018163_si_001.cif
_cod_data_source_block 4
_cod_original_sg_symbol_H-M 'P 21/n'
_cod_original_formula_sum 'C39 H46 N3 O21.50 U3'
_cod_database_code 4510194

loop_
_symmetry_equiv_pos_as_xyz
'x, y, z'
'-x+1/2, y+1/2, -z+1/2'
'-x, -y, -z'
'x-1/2, -y-1/2, z-1/2'

loop_
_atom_site_label
_atom_site_type_symbol
_atom_site_fract_x
_atom_site_fract_y
_atom_site_fract_z
_atom_site_U_iso_or_equiv
_atom_site_adp_type
_atom_site_occupancy
_atom_site_symmetry_multiplicity
_atom_site_calc_flag
_atom_site_refinement_flags
U1 U 0.908719(17) 0.597522(13) -0.105012(12) 0.03210(8) Uani 1 1 d .
U2 U 0.457469(16) 0.595845(12) -0.212043(11) 0.02583(7) Uani 1 1 d .
U3 U 0.746413(17) 0.093798(12) 0.085575(11) 0.02709(7) Uani 1 1 d .
O1 O 1.0284(3) 0.5864(2) -0.1196(2) 0.0456(13) Uani 1 1 d .
O2 O 0.7892(3) 0.6086(3) -0.0884(2) 0.0459(13) Uani 1 1 d .
O3 O 0.5782(3) 0.5906(2) -0.2267(2) 0.0413(13) Uani 1 1 d .
O4 O 0.3335(3) 0.5996(2) -0.2015(2) 0.0394(12) Uani 1 1 d .
O5 O 0.8771(3) 0.0908(2) 0.0862(2) 0.0401(12) Uani 1 1 d .
O6 O 0.6169(3) 0.0981(2) 0.0858(2) 0.0405(13) Uani 1 1 d .
O7 O 0.8876(4) 0.7024(2) -0.1717(2) 0.0415(12) Uani 1 1 d .
O8 O 0.9658(3) 0.7022(2) -0.0382(2) 0.0400(11) Uani 1 1 d .
O9 O 0.4992(3) 0.7020(2) -0.1523(2) 0.0440(12) Uani 1 1 d .
O10 O 0.4324(3) 0.7007(2) -0.2856(2) 0.0467(13) Uani 1 1 d .
O11 O 0.8627(3) 0.9313(2) 0.15043(19) 0.0306(10) Uani 1 1 d .
O12 O 0.7171(3) 0.9812(2) 0.0697(2) 0.0357(11) Uani 1 1 d .
O13 O 0.8722(4) 0.4872(3) -0.1146(2) 0.0543(15) Uani 1 1 d .
O14 O 1.0006(3) 0.4265(3) -0.0325(2) 0.0444(12) Uani 1 1 d .
O15 O 0.4682(3) 0.4817(2) -0.1950(2) 0.0382(11) Uani 1 1 d .
O16 O 0.3192(3) 0.4347(2) -0.27709(19) 0.0332(10) Uani 1 1 d .
O17 O 0.7217(4) 0.1980(2) 0.0218(2) 0.0470(13) Uani 1 1 d .
O18 O 0.7764(3) 0.1994(2) 0.1547(2) 0.0397(12) Uani 1 1 d .
O19 O 0.8202(3) 0.5817(3) -0.2457(2) 0.0415(11) Uani 1 1 d U
O20 O 0.5440(3) 0.5853(2) -0.0712(2) 0.0396(12) Uani 1 1 d .
O21 O 0.6726(3) 0.0784(2) -0.0565(2) 0.0378(11) Uani 1 1 d .
O22 O 0.7802(13) 0.2510(11) 0.2940(10) 0.177(8) Uani 0.50 1 d P
N1 N 0.6694(5) 0.5957(4) -0.3561(3) 0.0549(14) Uani 1 1 d U
N2 N 0.6913(5) 0.6056(4) 0.0379(3) 0.0582(14) Uani 1 1 d U
N3 N 0.5175(5) 0.1016(3) -0.1602(3) 0.0518(17) Uani 1 1 d U
C1 C 0.8040(5) 0.8182(3) -0.0946(3) 0.0365(15) Uani 1 1 d .
C2 C 0.7077(5) 0.8073(3) -0.1594(3) 0.0343(15) Uani 1 1 d .
H2 H 0.7073 0.7936 -0.2108 0.041 Uiso 1 1 calc R
C3 C 0.6139(5) 0.8160(3) -0.1493(3) 0.0350(15) Uani 1 1 d .
C4 C 0.6129(5) 0.8359(3) -0.0746(3) 0.0337(15) Uani 1 1 d .
H4 H 0.5476 0.8423 -0.0682 0.040 Uiso 1 1 calc R
C5 C 0.7099(5) 0.8465(3) -0.0085(3) 0.0308(14) Uani 1 1 d .
C6 C 0.8042(5) 0.8366(3) -0.0193(3) 0.0351(15) Uani 1 1 d .
H6 H 0.8698 0.8426 0.0254 0.042 Uiso 1 1 calc R
C7 C 0.9092(5) 0.8040(4) -0.1051(4) 0.0405(17) Uani 1 1 d .
H7A H 0.9073 0.8223 -0.1574 0.049 Uiso 1 1 calc R
H7B H 0.9692 0.8238 -0.0599 0.049 Uiso 1 1 calc R
C8 C 0.9230(5) 0.7339(4) -0.1047(3) 0.0335(15) Uani 1 1 d .
C9 C 0.5074(5) 0.7997(3) -0.2201(3) 0.0440(18) Uani 1 1 d .
H9A H 0.4508 0.8273 -0.2156 0.053 Uiso 1 1 calc R
H9B H 0.5136 0.8093 -0.2729 0.053 Uiso 1 1 calc R
C10 C 0.4776(5) 0.7322(4) -0.2191(3) 0.0375(17) Uani 1 1 d .
C11 C 0.7103(5) 0.8676(3) 0.0748(3) 0.0385(16) Uani 1 1 d .
H11A H 0.6364 0.8719 0.0714 0.046 Uiso 1 1 calc R
H11B H 0.7462 0.8346 0.1164 0.046 Uiso 1 1 calc R
C12 C 0.7676(4) 0.9315(3) 0.1000(3) 0.0252(13) Uani 1 1 d .
C13 C 0.7565(5) 0.3625(3) -0.1057(3) 0.0313(14) Uani 1 1 d .
C14 C 0.6518(5) 0.3733(3) -0.1581(3) 0.0381(17) Uani 1 1 d .
H14 H 0.6371 0.3892 -0.2117 0.046 Uiso 1 1 calc R
C15 C 0.5691(5) 0.3611(3) -0.1332(3) 0.0400(17) Uani 1 1 d .
C16 C 0.5934(5) 0.3389(3) -0.0535(3) 0.0378(16) Uani 1 1 d .
H16 H 0.5373 0.3310 -0.0353 0.045 Uiso 1 1 calc R
C17 C 0.6961(5) 0.3283(3) -0.0007(3) 0.0314(15) Uani 1 1 d .
C18 C 0.7761(5) 0.3389(3) -0.0272(3) 0.0327(14) Uani 1 1 d .
H18 H 0.8470 0.3301 0.0085 0.039 Uiso 1 1 calc R
C19 C 0.8497(5) 0.3750(4) -0.1321(3) 0.0392(17) Uani 1 1 d .
H19A H 0.8969 0.3370 -0.1189 0.047 Uiso 1 1 calc R
H19B H 0.8223 0.3815 -0.1920 0.047 Uiso 1 1 calc R
C20 C 0.9130(5) 0.4340(4) -0.0896(3) 0.0304(15) Uani 1 1 d .
C21 C 0.4539(5) 0.3663(4) -0.1921(4) 0.051(2) Uani 1 1 d .
H21A H 0.4443 0.3387 -0.2400 0.061 Uiso 1 1 calc R
H21B H 0.4087 0.3485 -0.1647 0.061 Uiso 1 1 calc R
C22 C 0.4140(5) 0.4326(3) -0.2227(3) 0.0306(14) Uani 1 1 d .
C23 C 0.7229(5) 0.2987(3) 0.0846(3) 0.0360(16) Uani 1 1 d .
H23A H 0.7875 0.3197 0.1237 0.043 Uiso 1 1 calc R
H23B H 0.6641 0.3076 0.1029 0.043 Uiso 1 1 calc R
C24 C 0.7406(5) 0.2298(4) 0.0865(3) 0.0370(17) Uani 1 1 d .
C25 C 0.7353(5) 0.5666(4) -0.3016(4) 0.0518(14) Uani 1 1 d DU
C26 C 0.6941(6) 0.4967(4) -0.3192(4) 0.0643(18) Uani 1 1 d DU
H26A H 0.7508 0.4672 -0.3197 0.077 Uiso 1 1 calc R
H26B H 0.6665 0.4816 -0.2780 0.077 Uiso 1 1 calc R
C27 C 0.6088(6) 0.5014(5) -0.4007(4) 0.075(2) Uani 1 1 d DU
H27A H 0.5477 0.4745 -0.4034 0.090 Uiso 1 1 calc R
H27B H 0.6344 0.4865 -0.4432 0.090 Uiso 1 1 calc R
C28 C 0.5760(6) 0.5726(4) -0.4143(4) 0.0605(17) Uani 1 1 d DU
H28A H 0.5642 0.5876 -0.4702 0.073 Uiso 1 1 calc R
H28B H 0.5132 0.5823 -0.4010 0.073 Uiso 1 1 calc R
C29 C 0.6789(7) 0.6692(4) -0.3522(5) 0.070(2) Uani 1 1 d U
H29A H 0.6124 0.6883 -0.3896 0.106 Uiso 1 1 calc R
H29B H 0.7371 0.6825 -0.3683 0.106 Uiso 1 1 calc R
H29C H 0.6931 0.6837 -0.2963 0.106 Uiso 1 1 calc R
C30 C 0.6266(6) 0.5731(4) -0.0124(4) 0.0540(16) Uani 1 1 d DU
C31 C 0.6645(5) 0.5035(4) 0.0131(4) 0.0599(17) Uani 1 1 d DU
H31A H 0.6082 0.4774 0.0207 0.072 Uiso 1 1 calc R
H31B H 0.6869 0.4824 -0.0280 0.072 Uiso 1 1 calc R
C32 C 0.7557(6) 0.5127(4) 0.0916(4) 0.0699(19) Uani 1 1 d DU
H32A H 0.8171 0.4870 0.0920 0.084 Uiso 1 1 calc R
H32B H 0.7367 0.4982 0.1377 0.084 Uiso 1 1 calc R
C33 C 0.7844(6) 0.5843(3) 0.1010(4) 0.0523(16) Uani 1 1 d DU
H33A H 0.7918 0.6015 0.1552 0.063 Uiso 1 1 calc R
H33B H 0.8489 0.5939 0.0902 0.063 Uiso 1 1 calc R
C34 C 0.6829(6) 0.6774(4) 0.0202(4) 0.061(2) Uani 1 1 d U
H34A H 0.7360 0.6899 -0.0019 0.092 Uiso 1 1 calc R
H34B H 0.6953 0.7012 0.0708 0.092 Uiso 1 1 calc R
H34C H 0.6118 0.6874 -0.0199 0.092 Uiso 1 1 calc R
C35 C 0.5839(5) 0.0648(4) -0.1109(3) 0.0446(18) Uani 1 1 d U
C36 C 0.5413(6) -0.0029(5) -0.1305(4) 0.066(2) Uani 1 1 d U
H36A H 0.5958 -0.0322 -0.1351 0.079 Uiso 1 1 calc R
H36B H 0.5174 -0.0194 -0.0878 0.079 Uiso 1 1 calc R
C37 C 0.4516(7) 0.0035(5) -0.2092(4) 0.073(3) Uani 1 1 d DU
H37A H 0.3911 -0.0232 -0.2100 0.087 Uiso 1 1 calc R
H37B H 0.4723 -0.0103 -0.2547 0.087 Uiso 1 1 calc R
C38 C 0.4214(5) 0.0750(5) -0.2176(3) 0.061(3) Uani 1 1 d D
H38A H 0.4056 0.0911 -0.2737 0.074 Uiso 1 1 calc R
H38B H 0.3604 0.0837 -0.2018 0.074 Uiso 1 1 calc R
C39 C 0.5319(7) 0.1728(4) -0.1583(4) 0.063(2) Uani 1 1 d U
H39A H 0.5831 0.1857 -0.1045 0.095 Uiso 1 1 calc R
H39B H 0.4637 0.1939 -0.1687 0.095 Uiso 1 1 calc R
H39C H 0.5584 0.1855 -0.2005 0.095 Uiso 1 1 calc R

loop_
_atom_site_aniso_label
_atom_site_aniso_U_11
_atom_site_aniso_U_22
_atom_site_aniso_U_33
_atom_site_aniso_U_23
_atom_site_aniso_U_13
_atom_site_aniso_U_12
U1 0.02652(12) 0.03058(19) 0.03433(11) 0.00003(10) 0.00609(8) 0.00078(10)
U2 0.02286(10) 0.02458(16) 0.02662(10) -0.00069(9) 0.00553(7) -0.00076(9)
U3 0.02333(10) 0.02430(16) 0.03041(10) 0.00111(9) 0.00658(8) -0.00068(10)
O1 0.034(2) 0.052(3) 0.048(2) -0.023(2) 0.0127(18) 0.002(2)
O2 0.029(2) 0.066(4) 0.042(2) -0.001(2) 0.0126(17) -0.005(3)
O3 0.024(2) 0.056(4) 0.044(2) -0.008(2) 0.0134(17) 0.000(2)
O4 0.027(2) 0.042(3) 0.052(2) -0.007(2) 0.0181(17) -0.002(2)
O5 0.024(2) 0.040(3) 0.056(2) 0.002(2) 0.0144(18) -0.001(2)
O6 0.026(2) 0.042(4) 0.056(2) -0.002(2) 0.0168(18) 0.003(2)
O7 0.054(3) 0.028(3) 0.039(2) -0.007(2) 0.0134(19) 0.002(2)
O8 0.031(2) 0.044(3) 0.043(2) -0.008(2) 0.0117(18) 0.003(2)
O9 0.048(3) 0.038(3) 0.036(2) 0.001(2) 0.0044(18) -0.005(3)
O10 0.054(3) 0.036(3) 0.0333(19) 0.002(2) -0.0026(18) -0.004(3)
O11 0.034(2) 0.026(3) 0.0287(17) 0.0073(18) 0.0087(15) 0.007(2)
O12 0.036(2) 0.023(3) 0.037(2) -0.001(2) 0.0017(17) -0.002(2)
O13 0.058(3) 0.027(3) 0.053(3) 0.007(2) -0.007(2) -0.004(3)
O14 0.037(2) 0.053(3) 0.0317(19) 0.003(2) -0.0001(17) 0.000(3)
O15 0.040(2) 0.023(3) 0.039(2) -0.005(2) 0.0015(18) -0.001(2)
O16 0.033(2) 0.035(3) 0.0256(16) 0.0012(18) 0.0045(15) -0.001(2)
O17 0.068(3) 0.027(3) 0.036(2) -0.003(2) 0.008(2) -0.003(3)
O18 0.051(3) 0.030(3) 0.0288(18) 0.0001(18) 0.0040(17) 0.000(2)
O19 0.030(2) 0.056(3) 0.0329(17) -0.012(2) 0.0059(15) -0.008(2)
O20 0.038(2) 0.042(3) 0.0271(17) 0.0039(19) -0.0006(16) -0.004(2)
O21 0.039(2) 0.041(3) 0.0315(18) -0.006(2) 0.0112(17) -0.006(2)
O22 0.112(14) 0.21(2) 0.178(15) -0.033(14) 0.024(11) 0.038(15)
N1 0.045(2) 0.072(4) 0.052(2) -0.001(3) 0.024(2) -0.001(3)
N2 0.048(3) 0.076(4) 0.049(2) 0.001(3) 0.018(2) -0.004(3)
N3 0.042(3) 0.075(5) 0.041(3) 0.001(3) 0.019(2) 0.001(4)
C1 0.038(4) 0.023(4) 0.050(3) 0.002(3) 0.018(3) 0.003(3)
C2 0.043(4) 0.021(4) 0.033(3) 0.003(2) 0.007(2) 0.005(3)
C3 0.037(3) 0.017(3) 0.040(3) 0.002(3) 0.002(3) -0.003(3)
C4 0.033(3) 0.018(3) 0.044(3) -0.002(3) 0.008(2) 0.001(3)
C5 0.032(3) 0.017(3) 0.044(3) -0.009(3) 0.014(2) -0.004(3)
C6 0.037(3) 0.024(4) 0.040(3) -0.008(3) 0.009(2) -0.006(3)
C7 0.036(4) 0.035(5) 0.049(3) 0.000(3) 0.015(3) -0.001(3)
C8 0.030(3) 0.037(4) 0.040(3) -0.004(3) 0.021(3) 0.001(3)
C9 0.043(4) 0.031(4) 0.038(3) 0.000(3) -0.008(3) 0.003(3)
C10 0.028(3) 0.035(4) 0.035(3) 0.002(3) -0.004(2) -0.003(3)
C11 0.042(4) 0.030(4) 0.041(3) 0.007(3) 0.013(3) 0.002(3)
C12 0.028(3) 0.023(4) 0.022(2) 0.005(2) 0.006(2) 0.002(3)
C13 0.035(3) 0.020(3) 0.033(3) -0.006(2) 0.007(2) -0.005(3)
C14 0.048(4) 0.026(4) 0.031(3) 0.004(3) 0.004(3) -0.006(3)
C15 0.035(4) 0.021(4) 0.050(3) 0.006(3) 0.000(3) 0.001(3)
C16 0.033(3) 0.029(4) 0.046(3) 0.002(3) 0.009(3) 0.001(3)
C17 0.035(3) 0.030(4) 0.026(2) 0.003(3) 0.008(2) -0.007(3)
C18 0.032(3) 0.024(4) 0.033(3) -0.006(3) 0.002(2) -0.001(3)
C19 0.041(4) 0.041(5) 0.029(3) -0.006(3) 0.006(2) -0.004(4)
C20 0.036(3) 0.026(4) 0.030(3) -0.002(3) 0.013(2) -0.009(3)
C21 0.036(4) 0.034(5) 0.062(4) 0.006(4) -0.004(3) -0.004(4)
C22 0.036(3) 0.028(4) 0.023(2) -0.004(3) 0.005(2) -0.003(3)
C23 0.051(4) 0.025(4) 0.033(3) 0.002(3) 0.017(3) 0.001(3)
C24 0.037(3) 0.036(5) 0.035(3) 0.005(3) 0.010(3) 0.005(3)
C25 0.041(3) 0.079(3) 0.042(2) -0.003(3) 0.023(2) -0.005(3)
C26 0.055(3) 0.078(4) 0.064(3) -0.005(3) 0.027(3) -0.013(3)
C27 0.063(3) 0.090(4) 0.075(3) -0.003(4) 0.028(3) -0.014(4)
C28 0.049(3) 0.087(4) 0.050(3) -0.001(3) 0.024(2) -0.002(3)
C29 0.069(4) 0.064(5) 0.090(4) 0.002(4) 0.043(3) -0.005(4)
C30 0.050(3) 0.074(4) 0.038(3) 0.003(3) 0.016(2) 0.015(3)
C31 0.059(3) 0.063(4) 0.062(3) 0.009(3) 0.027(3) 0.010(3)
C32 0.062(3) 0.064(4) 0.075(3) 0.012(3) 0.016(3) 0.010(3)
C33 0.044(3) 0.060(4) 0.047(3) 0.007(3) 0.012(2) 0.007(3)
C34 0.052(4) 0.064(5) 0.064(3) 0.012(4) 0.019(3) -0.004(4)
C35 0.028(3) 0.077(5) 0.028(3) -0.005(3) 0.010(2) -0.014(4)
C36 0.063(4) 0.072(5) 0.055(4) 0.000(4) 0.013(3) -0.032(4)
C37 0.082(6) 0.078(6) 0.053(4) 0.003(4) 0.021(4) -0.028(5)
C38 0.030(3) 0.117(8) 0.032(3) -0.009(4) 0.007(2) -0.008(5)
C39 0.063(5) 0.057(5) 0.061(4) 0.000(4) 0.014(3) 0.007(5)

loop_
_atom_type_symbol
_atom_type_description
_atom_type_scat_dispersion_real
_atom_type_scat_dispersion_imag
_atom_type_scat_source
C C 0.0033 0.0016 'International Tables Vol C Tables 4.2.6.8 and 6.1.1.4'
H H 0.0000 0.0000 'International Tables Vol C Tables 4.2.6.8 and 6.1.1.4'
O O 0.0106 0.0060 'International Tables Vol C Tables 4.2.6.8 and 6.1.1.4'
U U -9.6767 9.6646 'International Tables Vol C Tables 4.2.6.8 and 6.1.1.4'
N N 0.0061 0.0033 'International Tables Vol C Tables 4.2.6.8 and 6.1.1.4'

loop_
_geom_angle_atom_site_label_1
_geom_angle_atom_site_label_2
_geom_angle_atom_site_label_3
_geom_angle
_geom_angle_site_symmetry_1
_geom_angle_site_symmetry_3
O1 U1 O2 179.00(16) . .
O1 U1 O14 88.35(18) . 3_765
O2 U1 O14 90.66(17) . 3_765
O1 U1 O19 87.57(16) . .
O2 U1 O19 93.40(16) . .
O14 U1 O19 159.5(2) 3_765 .
O1 U1 O13 92.5(2) . .
O2 U1 O13 87.5(2) . .
O14 U1 O13 83.06(16) 3_765 .
O19 U1 O13 77.02(16) . .
O1 U1 O7 89.6(2) . .
O2 U1 O7 91.0(2) . .
O14 U1 O7 127.92(15) 3_765 .
O19 U1 O7 72.18(15) . .
O13 U1 O7 149.01(13) . .
O1 U1 O8 92.57(18) . .
O2 U1 O8 87.05(19) . .
O14 U1 O8 75.08(16) 3_765 .
O19 U1 O8 125.22(16) . .
O13 U1 O8 157.38(14) . .
O7 U1 O8 53.05(13) . .
O3 U2 O4 177.53(17) . .
O3 U2 O20 91.69(16) . .
O4 U2 O20 90.43(17) . .
O3 U2 O11 90.56(15) . 4_575
O4 U2 O11 87.02(16) . 4_575
O20 U2 O11 160.37(17) . 4_575
O3 U2 O15 86.62(19) . .
O4 U2 O15 92.58(19) . .
O20 U2 O15 77.85(14) . .
O11 U2 O15 82.82(14) 4_575 .
O3 U2 O9 92.48(18) . .
O4 U2 O9 89.41(18) . .
O20 U2 O9 71.28(15) . .
O11 U2 O9 128.10(14) 4_575 .
O15 U2 O9 149.08(12) . .
O3 U2 O10 85.91(19) . .
O4 U2 O10 93.98(18) . .
O20 U2 O10 123.62(14) . .
O11 U2 O10 75.99(14) 4_575 .
O15 U2 O10 157.43(13) . .
O9 U2 O10 52.64(13) . .
O6 U3 O5 179.0(2) . .
O6 U3 O16 92.29(16) . 4_666
O5 U3 O16 87.46(16) . 4_666
O6 U3 O21 89.29(16) . .
O5 U3 O21 91.31(16) . .
O16 U3 O21 157.37(17) 4_666 .
O6 U3 O12 85.81(19) . 1_545
O5 U3 O12 95.13(18) . 1_545
O16 U3 O12 81.82(14) 4_666 1_545
O21 U3 O12 75.78(15) . 1_545
O6 U3 O17 89.64(19) . .
O5 U3 O17 89.78(19) . .
O16 U3 O17 130.32(14) 4_666 .
O21 U3 O17 72.23(15) . .
O12 U3 O17 147.74(12) 1_545 .
O6 U3 O18 86.07(18) . .
O5 U3 O18 92.92(18) . .
O16 U3 O18 77.60(14) 4_666 .
O21 U3 O18 125.03(15) . .
O12 U3 O18 157.52(13) 1_545 .
O17 U3 O18 53.02(13) . .
C8 O7 U1 94.4(4) . .
C8 O8 U1 93.7(4) . .
C10 O9 U2 96.5(4) . .
C10 O10 U2 92.6(4) . .
C12 O11 U2 138.2(4) . 4_676
C12 O12 U3 136.7(4) . 1_565
C20 O13 U1 142.5(4) . .
C20 O14 U1 147.0(4) . 3_765
C22 O15 U2 140.0(4) . .
C22 O16 U3 133.0(4) . 4_565
C24 O17 U3 95.9(4) . .
C24 O18 U3 92.3(4) . .
C25 O19 U1 145.9(4) . .
C30 O20 U2 148.3(5) . .
C35 O21 U3 138.2(4) . .
C25 N1 C28 128.1(8) . .
C25 N1 C29 116.2(7) . .
C28 N1 C29 114.7(7) . .
C30 N2 C33 127.0(7) . .
C30 N2 C34 115.1(6) . .
C33 N2 C34 116.6(6) . .
C35 N3 C38 118.9(7) . .
C35 N3 C39 122.5(6) . .
C38 N3 C39 118.5(6) . .
C6 C1 C2 119.6(6) . .
C6 C1 C7 120.4(5) . .
C2 C1 C7 119.8(5) . .
C3 C2 C1 120.4(5) . .
C3 C2 H2 119.8 . .
C1 C2 H2 119.8 . .
C2 C3 C4 120.7(5) . .
C2 C3 C9 120.0(6) . .
C4 C3 C9 119.2(6) . .
C3 C4 C5 119.4(6) . .
C3 C4 H4 120.3 . .
C5 C4 H4 120.3 . .
C6 C5 C4 119.3(5) . .
C6 C5 C11 120.7(5) . .
C4 C5 C11 120.0(6) . .
C1 C6 C5 120.7(5) . .
C1 C6 H6 119.6 . .
C5 C6 H6 119.6 . .
C8 C7 C1 108.2(6) . .
C8 C7 H7A 110.1 . .
C1 C7 H7A 110.1 . .
C8 C7 H7B 110.1 . .
C1 C7 H7B 110.1 . .
H7A C7 H7B 108.4 . .
O7 C8 O8 117.9(7) . .
O7 C8 C7 120.1(6) . .
O8 C8 C7 121.9(5) . .
C10 C9 C3 112.3(5) . .
C10 C9 H9A 109.1 . .
C3 C9 H9A 109.1 . .
C10 C9 H9B 109.1 . .
C3 C9 H9B 109.1 . .
H9A C9 H9B 107.9 . .
O9 C10 O10 117.5(6) . .
O9 C10 C9 121.2(5) . .
O10 C10 C9 121.2(5) . .
C12 C11 C5 110.2(5) . .
C12 C11 H11A 109.6 . .
C5 C11 H11A 109.6 . .
C12 C11 H11B 109.6 . .
C5 C11 H11B 109.6 . .
H11A C11 H11B 108.1 . .
O12 C12 O11 123.8(6) . .
O12 C12 C11 117.5(5) . .
O11 C12 C11 118.6(6) . .
C14 C13 C18 118.5(6) . .
C14 C13 C19 121.9(5) . .
C18 C13 C19 119.6(5) . .
C15 C14 C13 120.9(5) . .
C15 C14 H14 119.6 . .
C13 C14 H14 119.6 . .
C14 C15 C16 118.2(5) . .
C14 C15 C21 121.6(6) . .
C16 C15 C21 120.0(6) . .
C17 C16 C15 121.9(6) . .
C17 C16 H16 119.1 . .
C15 C16 H16 119.1 . .
C18 C17 C16 118.9(5) . .
C18 C17 C23 118.7(5) . .
C16 C17 C23 122.2(6) . .
C17 C18 C13 121.6(5) . .
C17 C18 H18 119.2 . .
C13 C18 H18 119.2 . .
C20 C19 C13 111.5(5) . .
C20 C19 H19A 109.3 . .
C13 C19 H19A 109.3 . .
C20 C19 H19B 109.3 . .
C13 C19 H19B 109.3 . .
H19A C19 H19B 108.0 . .
O13 C20 O14 124.1(7) . .
O13 C20 C19 116.6(5) . .
O14 C20 C19 119.3(7) . .
C22 C21 C15 116.7(6) . .
C22 C21 H21A 108.1 . .
C15 C21 H21A 108.1 . .
C22 C21 H21B 108.1 . .
C15 C21 H21B 108.1 . .
H21A C21 H21B 107.3 . .
O15 C22 O16 122.8(6) . .
O15 C22 C21 122.0(5) . .
O16 C22 C21 115.1(6) . .
C24 C23 C17 113.2(5) . .
C24 C23 H23A 108.9 . .
C17 C23 H23A 108.9 . .
C24 C23 H23B 108.9 . .
C17 C23 H23B 108.9 . .
H23A C23 H23B 107.8 . .
O17 C24 O18 118.0(7) . .
O17 C24 C23 121.5(5) . .
O18 C24 C23 120.6(6) . .
N1 C25 O19 134.1(8) . .
N1 C25 C26 102.0(6) . .
O19 C25 C26 123.7(7) . .
C27 C26 C25 103.1(7) . .
C27 C26 H26A 111.1 . .
C25 C26 H26A 111.1 . .
C27 C26 H26B 111.1 . .
C25 C26 H26B 111.1 . .
H26A C26 H26B 109.1 . .
C26 C27 C28 106.9(7) . .
C26 C27 H27A 110.3 . .
C28 C27 H27A 110.3 . .
C26 C27 H27B 110.3 . .
C28 C27 H27B 110.3 . .
H27A C27 H27B 108.6 . .
N1 C28 C27 95.0(6) . .
N1 C28 H28A 112.7 . .
C27 C28 H28A 112.7 . .
N1 C28 H28B 112.7 . .
C27 C28 H28B 112.7 . .
H28A C28 H28B 110.2 . .
N1 C29 H29A 109.5 . .
N1 C29 H29B 109.5 . .
H29A C29 H29B 109.5 . .
N1 C29 H29C 109.5 . .
H29A C29 H29C 109.5 . .
H29B C29 H29C 109.5 . .
N2 C30 O20 133.6(8) . .
N2 C30 C31 104.0(6) . .
O20 C30 C31 122.4(7) . .
C32 C31 C30 102.8(6) . .
C32 C31 H31A 111.2 . .
C30 C31 H31A 111.2 . .
C32 C31 H31B 111.2 . .
C30 C31 H31B 111.2 . .
H31A C31 H31B 109.1 . .
C31 C32 C33 108.4(6) . .
C31 C32 H32A 110.0 . .
C33 C32 H32A 110.0 . .
C31 C32 H32B 110.0 . .
C33 C32 H32B 110.0 . .
H32A C32 H32B 108.4 . .
N2 C33 C32 95.9(6) . .
N2 C33 H33A 112.6 . .
C32 C33 H33A 112.6 . .
N2 C33 H33B 112.6 . .
C32 C33 H33B 112.6 . .
H33A C33 H33B 110.1 . .
N2 C34 H34A 109.5 . .
N2 C34 H34B 109.5 . .
H34A C34 H34B 109.5 . .
N2 C34 H34C 109.5 . .
H34A C34 H34C 109.5 . .
H34B C34 H34C 109.5 . .
N3 C35 O21 128.7(8) . .
N3 C35 C36 107.3(6) . .
O21 C35 C36 124.0(7) . .
C37 C36 C35 104.0(7) . .
C37 C36 H36A 111.0 . .
C35 C36 H36A 111.0 . .
C37 C36 H36B 111.0 . .
C35 C36 H36B 111.0 . .
H36A C36 H36B 109.0 . .
C36 C37 C38 105.9(7) . .
C36 C37 H37A 110.6 . .
C38 C37 H37A 110.6 . .
C36 C37 H37B 110.6 . .
C38 C37 H37B 110.6 . .
H37A C37 H37B 108.7 . .
N3 C38 C37 99.6(6) . .
N3 C38 H38A 111.8 . .
C37 C38 H38A 111.8 . .
N3 C38 H38B 111.8 . .
C37 C38 H38B 111.8 . .
H38A C38 H38B 109.6 . .
N3 C39 H39A 109.5 . .
N3 C39 H39B 109.5 . .
H39A C39 H39B 109.5 . .
N3 C39 H39C 109.5 . .
H39A C39 H39C 109.5 . .
H39B C39 H39C 109.5 . .

loop_
_geom_bond_atom_site_label_1
_geom_bond_atom_site_label_2
_geom_bond_distance
_geom_bond_site_symmetry_2
U1 O1 1.761(4) .
U1 O2 1.777(4) .
U1 O14 2.324(3) 3_765
U1 O19 2.339(3) .
U1 O13 2.341(5) .
U1 O7 2.445(5) .
U1 O8 2.459(4) .
U2 O3 1.764(4) .
U2 O4 1.771(4) .
U2 O20 2.325(3) .
U2 O11 2.348(3) 4_575
U2 O15 2.390(5) .
U2 O9 2.420(5) .
U2 O10 2.496(5) .
U3 O6 1.770(4) .
U3 O5 1.778(4) .
U3 O16 2.324(3) 4_666
U3 O21 2.346(3) .
U3 O12 2.374(5) 1_545
U3 O17 2.408(5) .
U3 O18 2.472(4) .
O7 C8 1.277(7) .
O8 C8 1.279(7) .
O9 C10 1.270(7) .
O10 C10 1.281(7) .
O11 C12 1.264(6) .
O11 U2 2.348(3) 4_676
O12 C12 1.245(7) .
O12 U3 2.374(5) 1_565
O13 C20 1.243(8) .
O14 C20 1.246(6) .
O14 U1 2.324(3) 3_765
O15 C22 1.248(8) .
O16 C22 1.286(6) .
O16 U3 2.324(3) 4_565
O17 C24 1.260(7) .
O18 C24 1.282(7) .
O19 C25 1.243(7) .
O20 C30 1.234(7) .
O21 C35 1.259(7) .
N1 C25 1.203(9) .
N1 C28 1.384(9) .
N1 C29 1.532(10) .
N2 C30 1.195(9) .
N2 C33 1.405(8) .
N2 C34 1.522(9) .
N3 C35 1.251(9) .
N3 C38 1.428(8) .
N3 C39 1.493(9) .
C1 C6 1.384(8) .
C1 C2 1.394(7) .
C1 C7 1.544(9) .
C2 C3 1.369(9) .
C2 H2 0.9500 .
C3 C4 1.388(8) .
C3 C9 1.551(7) .
C4 C5 1.410(7) .
C4 H4 0.9500 .
C5 C6 1.385(8) .
C5 C11 1.534(8) .
C6 H6 0.9500 .
C7 C8 1.470(10) .
C7 H7A 0.9900 .
C7 H7B 0.9900 .
C9 C10 1.464(9) .
C9 H9A 0.9900 .
C9 H9B 0.9900 .
C11 C12 1.520(9) .
C11 H11A 0.9900 .
C11 H11B 0.9900 .
C13 C14 1.394(8) .
C13 C18 1.400(7) .
C13 C19 1.532(9) .
C14 C15 1.380(9) .
C14 H14 0.9500 .
C15 C16 1.398(8) .
C15 C21 1.522(8) .
C16 C17 1.373(7) .
C16 H16 0.9500 .
C17 C18 1.359(8) .
C17 C23 1.539(7) .
C18 H18 0.9500 .
C19 C20 1.523(9) .
C19 H19A 0.9900 .
C19 H19B 0.9900 .
C21 C22 1.505(10) .
C21 H21A 0.9900 .
C21 H21B 0.9900 .
C23 C24 1.451(10) .
C23 H23A 0.9900 .
C23 H23B 0.9900 .
C25 C26 1.547(8) .
C26 C27 1.471(7) .
C26 H26A 0.9900 .
C26 H26B 0.9900 .
C27 C28 1.539(5) .
C27 H27A 0.9900 .
C27 H27B 0.9900 .
C28 H28A 0.9900 .
C28 H28B 0.9900 .
C29 H29A 0.9800 .
C29 H29B 0.9800 .
C29 H29C 0.9800 .
C30 C31 1.546(5) .
C31 C32 1.482(5) .
C31 H31A 0.9900 .
C31 H31B 0.9900 .
C32 C33 1.534(5) .
C32 H32A 0.9900 .
C32 H32B 0.9900 .
C33 H33A 0.9900 .
C33 H33B 0.9900 .
C34 H34A 0.9800 .
C34 H34B 0.9800 .
C34 H34C 0.9800 .
C35 C36 1.512(11) .
C36 C37 1.469(9) .
C36 H36A 0.9900 .
C36 H36B 0.9900 .
C37 C38 1.537(8) .
C37 H37A 0.9900 .
C37 H37B 0.9900 .
C38 H38A 0.9900 .
C38 H38B 0.9900 .
C39 H39A 0.9800 .
C39 H39B 0.9800 .
C39 H39C 0.9800 .
